data_2200044
loop_
_publ_author_name
'Bryan, Jeffrey C.'
'Marchand, Alan P.'
'Hazlewood, Anna'

_publ_section_title
;
 <i>N</i>,<i>N</i>'-Diacetyl-1,13-diaza-24-crown-8
;
_journal_issue 1
_journal_name_full 'Acta Crystallographica Section E'
_journal_page_first o13
_journal_page_last o15
_journal_paper_doi 10.1107/S1600536800017852
_journal_volume 57
_journal_year 2001
_chemical_formula_moiety 'C20 H38 N2 O8'
_chemical_formula_structural 'C20 H38 N2 O8'
_chemical_formula_sum 'C20 H38 N2 O8'
_chemical_formula_weight 434.5
_chemical_melting_point 359.0(5)
_chemical_name_common
;
N,N'-diacetyl-1,13-diaza-24-crown-8
;
_chemical_name_systematic
;
N,N'-Diacetyl-1,4,7,13,16,19-hexaoxa-10,22-diazacyclotetracosane
;
_space_group_IT_number 2
_symmetry_cell_setting triclinic
_symmetry_space_group_name_Hall '-P 1'
_symmetry_space_group_name_H-M 'P -1'
_cell_angle_alpha 98.95(2)
_cell_angle_beta 105.103(18)
_cell_angle_gamma 108.424(17)
_cell_formula_units_Z 1
_cell_length_a 7.4145(12)
_cell_length_b 8.145(2)
_cell_length_c 10.299(3)
_cell_measurement_reflns_used 25
_cell_measurement_temperature 100
_cell_measurement_theta_max 15.8
_cell_measurement_theta_min 10.2
_cell_volume 550.2(3)
_computing_cell_refinement CAD-4/PC
_computing_data_collection 'CAD-4/PC (Nonius, 1996)'
_computing_data_reduction 'XCAD4 (Harms, 1995)'
_computing_molecular_graphics 'SHELXTL (Bruker, 1997)'
_computing_publication_material 'PLATON (Spek, 2000)'
_computing_structure_refinement 'SHELXL97 (Sheldrick, 1997)'
_computing_structure_solution 'SHELXS97 (Sheldrick, 1990)'
_diffrn_ambient_temperature 100
_diffrn_measured_fraction_theta_full 1.00
_diffrn_measured_fraction_theta_max 1.00
_diffrn_measurement_device_type 'Nonius CAD4'
_diffrn_measurement_method \w
_diffrn_radiation_monochromator graphite
_diffrn_radiation_source 'fine-focus sealed tube'
_diffrn_radiation_type MoK\a
_diffrn_radiation_wavelength .71073
_diffrn_reflns_av_R_equivalents .015
_diffrn_reflns_av_sigmaI/netI .018
_diffrn_reflns_limit_h_max 9
_diffrn_reflns_limit_h_min -9
_diffrn_reflns_limit_k_max 10
_diffrn_reflns_limit_k_min -10
_diffrn_reflns_limit_l_max 13
_diffrn_reflns_limit_l_min -13
_diffrn_reflns_number 5289
_diffrn_reflns_reduction_process
;
 ?
;
_diffrn_reflns_theta_full 28.0
_diffrn_reflns_theta_max 28.0
_diffrn_reflns_theta_min 2.10
_diffrn_standards_decay_% 4
_diffrn_standards_interval_time 120
_diffrn_standards_number 3
_exptl_absorpt_coefficient_mu .100
_exptl_absorpt_correction_type none
_exptl_crystal_colour colourless
_exptl_crystal_density_diffrn 1.311
_exptl_crystal_density_meas ?
_exptl_crystal_description prism
_exptl_crystal_F_000 236
_exptl_crystal_size_max .52
_exptl_crystal_size_mid .43
_exptl_crystal_size_min .30
_refine_diff_density_max .34
_refine_diff_density_min -.23
_refine_ls_extinction_method none
_refine_ls_goodness_of_fit_ref 1.03
_refine_ls_hydrogen_treatment mixed
_refine_ls_matrix_type full
_refine_ls_number_constraints 0
_refine_ls_number_parameters 137
_refine_ls_number_reflns 2644
_refine_ls_number_restraints 0
_refine_ls_restrained_S_all 1.03
_refine_ls_R_factor_all .037
_refine_ls_R_factor_gt .032
_refine_ls_shift/su_max <0.001
_refine_ls_shift/su_mean .000
_refine_ls_structure_factor_coef Fsqd
_refine_ls_weighting_details 'w = 1/[\s^2^(Fo^2^)+(0.0475P)^2^+0.1429P] where P = (Fo^2^+2Fc^2^)/3'
_refine_ls_weighting_scheme calc
_refine_ls_wR_factor_ref .087
_reflns_number_gt 2357
_reflns_number_total 2644
_reflns_threshold_expression I>2\s(I)
_cod_data_source_file na6001.cif
_cod_data_source_block I
_cod_depositor_comments
;
The following automatic conversions were performed:
'_symmetry_cell_setting' value 'Triclinic' changed to 'triclinic'
according to '/home/saulius/struct/CIF-dictionaries/cif_core.dic'
dictionary named 'cif_core.dic' version 2.4.1 from 2010-06-29.

Automatic conversion script
Id: cif_fix_enum 1527 2010-12-29 10:47:43Z saulius 

The following automatic conversions were performed:

'_chemical_melting_point' value '358.5-359.5' was changed to
'359.0(5)' - the average value was taken and precision was estimated.

Automatic conversion script
Id: cif_fix_values 1646 2011-03-28 12:23:43Z adriana 

The following automatic conversions were performed:

'_chemical_melting_point' value '358.5-359.5' was changed to
'359.0(5)' - the average value was taken and precision was
estimated.

'_symmetry_cell_setting' value 'Triclinic' changed to
'triclinic' according to
/home/saulius/struct/CIF-dictionaries/cif_core.dic dictionary named
'cif_core.dic' version 2.4.1 from 2010-06-29.

Automatic conversion script
Id: cif_fix_values 1715 2011-07-08 13:25:40Z adriana 

The following automatic conversions were performed:

'_exptl_crystal_density_meas' value 'not measured' was changed to '?'
- the value is perceived as not measured.

Automatic conversion script
Id: cif_fix_values 3008 2015-01-20 13:52:24Z robertas 
;
_cod_database_code 2200044
_cod_database_fobs_code 2200044

loop_
_symmetry_equiv_pos_as_xyz
x,y,z
-x,-y,-z

loop_
_atom_site_aniso_label
_atom_site_aniso_U_11
_atom_site_aniso_U_22
_atom_site_aniso_U_33
_atom_site_aniso_U_12
_atom_site_aniso_U_13
_atom_site_aniso_U_23
O1 .0152(3) .0205(3) .0120(3) .0057(3) .0037(2) .0033(2)
O2 .0182(3) .0124(3) .0188(3) .0043(3) .0087(3) .0039(2)
O3 .0205(3) .0125(3) .0157(3) .0061(3) .0024(3) .0023(2)
O4 .0209(3) .0188(3) .0228(3) .0071(3) .0062(3) .0097(3)
N .0137(3) .0132(3) .0145(3) .0033(3) .0063(3) .0049(3)
C1 .0172(4) .0118(4) .0168(4) .0036(3) .0067(3) .0048(3)
C2 .0148(4) .0158(4) .0170(4) .0052(3) .0059(3) .0067(3)
C3 .0159(4) .0177(4) .0126(4) .0021(3) .0021(3) .0042(3)
C4 .0196(4) .0125(4) .0145(4) .0018(3) .0045(3) .0031(3)
C5 .0193(4) .0143(4) .0160(4) .0068(3) .0061(3) .0021(3)
C6 .0177(4) .0171(4) .0139(4) .0058(3) .0057(3) .0018(3)
C7 .0185(4) .0138(4) .0168(4) .0055(3) .0083(3) .0050(3)
C8 .0135(4) .0136(4) .0158(4) .0031(3) .0060(3) .0040(3)
C9 .0146(4) .0158(4) .0131(4) .0036(3) .0025(3) .0019(3)
C10 .0154(4) .0282(5) .0242(5) .0085(4) .0072(4) .0100(4)

loop_
_atom_site_label
_atom_site_fract_x
_atom_site_fract_y
_atom_site_fract_z
_atom_site_U_iso_or_equiv
_atom_site_thermal_displace_type
_atom_site_occupancy
_atom_site_type_symbol
O1 .26570(10) .77430(9) .34109(6) .0164(2) Uani 1.000 O
O2 .46987(10) .80497(8) .12633(7) .0163(2) Uani 1.000 O
O3 .11420(10) .96450(8) .82183(7) .0172(2) Uani 1.000 O
O4 .29345(10) .53700(9) .71423(7) .0206(2) Uani 1.000 O
N .20366(11) .74295(10) .61983(8) .0137(2) Uani 1.000 N
C1 .24304(13) .89708(12) .55960(9) .0154(2) Uani 1.000 C
C2 .14525(13) .84522(12) .40288(9) .0156(2) Uani 1.000 C
C3 .17618(14) .70797(13) .19402(9) .0170(2) Uani 1.000 C
C4 .31979(14) .65125(12) .13492(9) .0169(2) Uani 1.000 C
C5 .60617(14) .75714(12) .06703(9) .0166(2) Uani 1.000 C
C6 .25306(14) 1.07754(12) .95372(9) .0166(2) Uani 1.000 C
C7 .05968(14) .77732(12) .80703(9) .0159(2) Uani 1.000 C
C8 .01895(13) .68811(12) .65594(9) .0145(2) Uani 1.000 C
C9 .33297(13) .65967(12) .65679(9) .0157(2) Uani 1.000 C
C10 .52950(14) .72165(14) .62766(11) .0220(3) Uani 1.000 C
H1A .39030 .95820 .58320 .0180 Uiso 1.000 H
H1B .19230 .98310 .60200 .0180 Uiso 1.000 H
H2A .00740 .75410 .37560 .0190 Uiso 1.000 H
H2B .13600 .95150 .37060 .0190 Uiso 1.000 H
H3A .14580 .80240 .15320 .0200 Uiso 1.000 H
H3B .04830 .60440 .17050 .0200 Uiso 1.000 H
H4A .38390 .58810 .19550 .0200 Uiso 1.000 H
H4B .24510 .56800 .04110 .0200 Uiso 1.000 H
H5A .53010 .66650 -.02340 .0200 Uiso 1.000 H
H5B .68410 .70490 .12990 .0200 Uiso 1.000 H
H6A .33110 1.01240 1.00080 .0200 Uiso 1.000 H
H6B .17880 1.11200 1.01340 .0200 Uiso 1.000 H
H7A -.06230 .72920 .83320 .0190 Uiso 1.000 H
H7B .17030 .75350 .86860 .0190 Uiso 1.000 H
H8A -.03540 .55630 .64040 .0170 Uiso 1.000 H
H8B -.08340 .72140 .59480 .0170 Uiso 1.000 H
H10A .61980 .83730 .69340 .0330 Uiso 1.000 H
H10B .50390 .73480 .53230 .0330 Uiso 1.000 H
H10C .59240 .63310 .63830 .0330 Uiso 1.000 H

loop_
_atom_type_symbol
_atom_type_description
_atom_type_scat_dispersion_real
_atom_type_scat_dispersion_imag
_atom_type_scat_source
O O .0106 .0060 'International Tables Vol C Tables 4.2.6.8 and 6.1.1.4'
N N .0061 .0033 'International Tables Vol C Tables 4.2.6.8 and 6.1.1.4'
H H .0000 .0000 'International Tables Vol C Tables 4.2.6.8 and 6.1.1.4'
C C .0033 .0016 'International Tables Vol C Tables 4.2.6.8 and 6.1.1.4'

loop_
_geom_angle_atom_site_label_1
_geom_angle_atom_site_label_2
_geom_angle_atom_site_label_3
_geom_angle_site_symmetry_1
_geom_angle_site_symmetry_3
_geom_angle
_geom_angle_publ_flag
C2 O1 C3 . . 112.18(8) yes
C4 O2 C5 . . 111.43(7) yes
C6 O3 C7 . . 115.90(7) yes
C1 N C8 . . 116.92(8) yes
C1 N C9 . . 125.10(9) yes
C8 N C9 . . 117.65(8) yes
N C1 C2 . . 112.95(8) yes
O1 C2 C1 . . 108.27(8) yes
O1 C3 C4 . . 109.16(8) yes
O2 C4 C3 . . 109.46(8) yes
O2 C5 C6 . 2_676 108.89(8) yes
O3 C6 C5 . 2_676 109.48(7) yes
O3 C7 C8 . . 108.01(8) yes
N C8 C7 . . 110.81(8) yes
O4 C9 N . . 121.24(10) yes
O4 C9 C10 . . 120.40(10) yes
N C9 C10 . . 118.36(9) yes
N C1 H1A . . 109 no
N C1 H1B . . 109 no
C2 C1 H1A . . 109 no
C2 C1 H1B . . 109 no
H1A C1 H1B . . 108 no
O1 C2 H2A . . 110 no
O1 C2 H2B . . 110 no
C1 C2 H2A . . 110 no
C1 C2 H2B . . 110 no
H2A C2 H2B . . 108 no
O1 C3 H3A . . 110 no
O1 C3 H3B . . 110 no
C4 C3 H3A . . 110 no
C4 C3 H3B . . 110 no
H3A C3 H3B . . 108 no
O2 C4 H4A . . 110 no
O2 C4 H4B . . 110 no
C3 C4 H4A . . 110 no
C3 C4 H4B . . 110 no
H4A C4 H4B . . 108 no
O2 C5 H5A . . 110 no
O2 C5 H5B . . 110 no
H5A C5 H5B . . 108 no
C6 C5 H5A 2_676 . 110 no
C6 C5 H5B 2_676 . 110 no
O3 C6 H6A . . 110 no
O3 C6 H6B . . 110 no
H6A C6 H6B . . 108 no
C5 C6 H6A 2_676 . 110 no
C5 C6 H6B 2_676 . 110 no
O3 C7 H7A . . 110 no
O3 C7 H7B . . 110 no
C8 C7 H7A . . 110 no
C8 C7 H7B . . 110 no
H7A C7 H7B . . 108 no
N C8 H8A . . 109 no
N C8 H8B . . 109 no
C7 C8 H8A . . 110 no
C7 C8 H8B . . 109 no
H8A C8 H8B . . 108 no
C9 C10 H10A . . 109 no
C9 C10 H10B . . 109 no
C9 C10 H10C . . 109 no
H10A C10 H10B . . 109 no
H10A C10 H10C . . 110 no
H10B C10 H10C . . 109 no

loop_
_geom_bond_atom_site_label_1
_geom_bond_atom_site_label_2
_geom_bond_site_symmetry_1
_geom_bond_site_symmetry_2
_geom_bond_distance
_geom_bond_publ_flag
O1 C2 . . 1.4297(13) yes
O1 C3 . . 1.4218(11) yes
O2 C4 . . 1.4209(13) yes
O2 C5 . . 1.4292(14) yes
O3 C6 . . 1.4268(12) yes
O3 C7 . . 1.4202(12) yes
O4 C9 . . 1.2342(12) yes
N C1 . . 1.4666(13) yes
N C8 . . 1.4642(14) yes
N C9 . . 1.3511(14) yes
C1 C2 . . 1.5145(13) no
C3 C4 . . 1.5096(16) no
C5 C6 . 2_676 1.5052(15) no
C7 C8 . . 1.5183(13) no
C9 C10 . . 1.5094(16) no
C1 H1A . . .99 no
C1 H1B . . .99 no
C2 H2A . . .99 no
C2 H2B . . .99 no
C3 H3A . . .99 no
C3 H3B . . .99 no
C4 H4A . . .99 no
C4 H4B . . .99 no
C5 H5A . . .99 no
C5 H5B . . .99 no
C6 H6A . . .99 no
C6 H6B . . .99 no
C7 H7A . . .99 no
C7 H7B . . .99 no
C8 H8A . . .99 no
C8 H8B . . .99 no
C10 H10A . . .98 no
C10 H10B . . .98 no
C10 H10C . . .98 no

loop_
_geom_hbond_atom_site_label_D
_geom_hbond_atom_site_label_H
_geom_hbond_atom_site_label_A
_geom_hbond_site_symmetry_A
_geom_hbond_distance_DH
_geom_hbond_distance_HA
_geom_hbond_distance_DA
_geom_hbond_angle_DHA
_geom_hbond_publ_flag
C1 H1B O3 . .99 2.49 3.1181(15) 121 yes
C2 H2A O4 2_566 .99 2.52 3.4804(16) 163 yes
C6 H6A O2 1_556 .99 2.58 3.5592(16) 169 yes
C8 H8A O4 . .99 2.42 2.6822(15) 94 yes
C10 H10B O1 . .98 2.42 3.2613(16) 144 yes

loop_
_geom_torsion_atom_site_label_1
_geom_torsion_atom_site_label_2
_geom_torsion_atom_site_label_3
_geom_torsion_atom_site_label_4
_geom_torsion_site_symmetry_3
_geom_torsion_site_symmetry_4
_geom_torsion
_geom_torsion_publ_flag
C3 O1 C2 C1 . . 175.08(8) yes
C2 O1 C3 C4 . . 174.85(8) yes
C5 O2 C4 C3 . . -178.31(7) yes
C4 O2 C5 C6 . 2_676 173.89(7) yes
C7 O3 C6 C5 . 2_676 143.41(9) yes
C6 O3 C7 C8 . . -148.26(9) yes
C9 N C1 C2 . . 99.78(11) no
C1 N C8 C7 . . -93.00(9) yes
C9 N C8 C7 . . 80.71(10) no
C8 N C1 C2 . . -87.04(10) yes
C1 N C9 O4 . . 175.83(8) no
C1 N C9 C10 . . -3.47(13) no
C8 N C9 O4 . . 2.70(13) no
C8 N C9 C10 . . -176.60(8) no
C8 N C1 H1B . . 34 no
C9 N C1 H1A . . -22 no
C8 N C1 H1A . . 152 no
C9 N C8 H8A . . -40 no
C9 N C8 H8B . . -158 no
C1 N C8 H8A . . 146 no
C1 N C8 H8B . . 28 no
C9 N C1 H1B . . -139 no
N C1 C2 O1 . . -78.49(10) no
O1 C3 C4 O2 . . -79.18(9) no
O2 C5 C6 O3 2_676 2_676 72.09(10) no
O3 C7 C8 N . . 66.01(10) no
